data_4515229
loop_
_publ_author_name
'Tsobnang, Patrice Kenfack'
'Hast\"urk, Emrah'
'Fr\"ohlich, Dominik'
'Wenger, Emmanuel'
'Durand, Pierrick'
'Ngolui, John Lambi'
'Lecomte, Claude'
'Janiak, Christoph'

_publ_section_title
;
 Water Vapor Single-Gas Selectivity via Flexibility of Three Potential
 Materials for Autonomous Indoor Humidity Control
;
_journal_issue 5
_journal_name_full 'Crystal Growth &amp; Design'
_journal_page_first 2869
_journal_paper_doi 10.1021/acs.cgd.9b00097
_journal_volume 19
_journal_year 2019
_chemical_formula_moiety 'C24 H32 Cl Cu2 N8, C6 Fe O12, 6H2O'
_chemical_formula_sum 'C30 H40 Cl Cu2 Fe N8 O18'
_chemical_formula_weight 1019.08
_chemical_name_common catena-{[Cu2(amp)4Cl][Fe(ox)3].6H2O
_space_group_crystal_system monoclinic
_space_group_IT_number 15
_space_group_name_Hall '-C 2yc'
_space_group_name_H-M_alt 'C 1 2/c 1'
_symmetry_space_group_name_Hall '-C 2yc'
_symmetry_space_group_name_H-M 'C 1 2/c 1'
_atom_sites_solution_hydrogens mixed
_atom_sites_solution_primary direct
_atom_sites_solution_secondary difmap
_audit_creation_method SHELXL-2014
_cell_angle_alpha 90
_cell_angle_beta 114.032(2)
_cell_angle_gamma 90
_cell_formula_units_Z 4
_cell_length_a 17.6250(7)
_cell_length_b 18.3910(7)
_cell_length_c 13.8780(6)
_cell_measurement_reflns_used 37606
_cell_measurement_temperature 298(2)
_cell_measurement_theta_max 33.39
_cell_measurement_theta_min 2.21
_cell_volume 4108.5(3)
_computing_cell_refinement 'APEX2 v2013.4-1 (Bruker AXS, 2013)'
_computing_data_collection 'APEX2 v2013.4-1 (Bruker AXS, 2013)'
_computing_data_reduction 'CrysAlisPro, (Agilent Technologies, 2014)'
_computing_molecular_graphics 'DIAMOND for Windows (Brandenburg, 2018)'
_computing_structure_refinement 'SHELXL-2014 (Sheldrick, 2015)'
_computing_structure_solution 'SHELXS-97 (Sheldrick, 2015)'
_diffrn_ambient_temperature 298(2)
_diffrn_detector_area_resol_mean 9
_diffrn_measured_fraction_theta_full 0.998
_diffrn_measured_fraction_theta_max 0.931
_diffrn_measurement_device_type 'D8 Venture Photon, Bruker AXS'
_diffrn_measurement_method '\w scans'
_diffrn_radiation_type MoK\a
_diffrn_radiation_wavelength 0.71073
_diffrn_reflns_av_R_equivalents 0.0459
_diffrn_reflns_av_unetI/netI 0.0312
_diffrn_reflns_Laue_measured_fraction_full 0.998
_diffrn_reflns_Laue_measured_fraction_max 0.931
_diffrn_reflns_limit_h_max 26
_diffrn_reflns_limit_h_min -27
_diffrn_reflns_limit_k_max 27
_diffrn_reflns_limit_k_min -28
_diffrn_reflns_limit_l_max 20
_diffrn_reflns_limit_l_min -18
_diffrn_reflns_number 37606
_diffrn_reflns_point_group_measured_fraction_full 0.998
_diffrn_reflns_point_group_measured_fraction_max 0.931
_diffrn_reflns_theta_full 25.000
_diffrn_reflns_theta_max 33.282
_diffrn_reflns_theta_min 1.937
_diffrn_source 'fine-focus sealed tube'
_exptl_absorpt_coefficient_mu 1.523
_exptl_absorpt_correction_T_max 0.7466
_exptl_absorpt_correction_T_min 0.6933
_exptl_absorpt_correction_type multi-scan
_exptl_absorpt_process_details 'CrysAlisPro,(Agilent Technologies, 2014)'
_exptl_crystal_colour Blue
_exptl_crystal_density_diffrn 1.648
_exptl_crystal_density_method 'not measured'
_exptl_crystal_description Prismatic
_exptl_crystal_F_000 2084
_exptl_crystal_size_max 0.190
_exptl_crystal_size_mid 0.140
_exptl_crystal_size_min 0.110
_refine_diff_density_max 0.775
_refine_diff_density_min -0.579
_refine_diff_density_rms 0.073
_refine_ls_extinction_method none
_refine_ls_goodness_of_fit_ref 1.047
_refine_ls_hydrogen_treatment mixed
_refine_ls_matrix_type full
_refine_ls_number_parameters 296
_refine_ls_number_reflns 7393
_refine_ls_number_restraints 6
_refine_ls_restrained_S_all 1.052
_refine_ls_R_factor_all 0.0547
_refine_ls_R_factor_gt 0.0391
_refine_ls_shift/su_max 0.001
_refine_ls_shift/su_mean 0.000
_refine_ls_structure_factor_coef Fsqd
_refine_ls_weighting_details 'w=1/[\s^2^(Fo^2^)+(0.0627P)^2^+2.5584P] where P=(Fo^2^+2Fc^2^)/3'
_refine_ls_weighting_scheme calc
_refine_ls_wR_factor_gt 0.1131
_refine_ls_wR_factor_ref 0.1232
_reflns_Friedel_coverage 0.000
_reflns_number_gt 5657
_reflns_number_total 7393
_reflns_threshold_expression 'I > 2\s(I)'
_cod_data_source_file III_file005.cif
_cod_data_source_block III
_cod_database_code 4515229
_shelx_space_group_comment
;
The symmetry employed for this shelxl refinement is uniquely defined
by the following loop, which should always be used as a source of
symmetry information in preference to the above space-group names.
They are only intended as comments.
;
_shelx_estimated_absorpt_t_min 0.761
_shelx_estimated_absorpt_t_max 0.850
_shelxl_version_number 2014-3

loop_
_space_group_symop_operation_xyz
'x, y, z'
'-x, y, -z+1/2'
'x+1/2, y+1/2, z'
'-x+1/2, y+1/2, -z+1/2'
'-x, -y, -z'
'x, -y, z-1/2'
'-x+1/2, -y+1/2, -z'
'x+1/2, -y+1/2, z-1/2'

loop_
_atom_site_label
_atom_site_type_symbol
_atom_site_fract_x
_atom_site_fract_y
_atom_site_fract_z
_atom_site_U_iso_or_equiv
_atom_site_adp_type
_atom_site_occupancy
_atom_site_site_symmetry_order
_atom_site_calc_flag
_atom_site_refinement_flags_posn
_atom_site_refinement_flags_adp
_atom_site_refinement_flags_occupancy
Cu Cu 0.50817(2) 0.21908(2) 0.55819(2) 0.03794(8) Uani 1 1 d . . .
Fe Fe 0.5000 0.11399(2) 0.2500 0.03976(10) Uani 1 2 d S T P
Cl Cl 0.5000 0.21216(4) 0.7500 0.04518(15) Uani 1 2 d S T P
O5 O 0.48214(10) 0.19764(9) 0.14929(10) 0.0473(3) Uani 1 1 d . . .
O3 O 0.54334(8) 0.04299(8) 0.36943(11) 0.0450(3) Uani 1 1 d . . .
O4 O 0.61686(10) 0.10202(9) 0.26113(13) 0.0535(4) Uani 1 1 d . . .
N2 N 0.63033(9) 0.19978(9) 0.60308(11) 0.0371(3) Uani 1 1 d . . .
O6 O 0.48229(14) 0.31795(10) 0.14408(14) 0.0682(5) Uani 1 1 d . . .
N1 N 0.50251(10) 0.11071(10) 0.54721(13) 0.0404(3) Uani 1 1 d . . .
O2 O 0.73541(12) 0.04485(15) 0.3545(2) 0.0933(8) Uani 1 1 d . . .
O1 O 0.65192(11) -0.02754(10) 0.45726(16) 0.0686(5) Uani 1 1 d . . .
N3 N 0.51685(11) 0.32657(10) 0.56608(16) 0.0472(4) Uani 1 1 d . . .
N4 N 0.38768(10) 0.24100(10) 0.47345(12) 0.0410(3) Uani 1 1 d . . .
C3 C 0.79166(14) 0.15505(17) 0.6606(2) 0.0691(7) Uani 1 1 d . . .
H3 H 0.8462 0.1398 0.6800 0.083 Uiso 1 1 calc R U .
C6 C 0.58188(13) 0.08187(11) 0.62564(17) 0.0462(4) Uani 1 1 d . . .
H6A H 0.5908 0.0330 0.6063 0.055 Uiso 1 1 calc R U .
H6B H 0.5803 0.0800 0.6947 0.055 Uiso 1 1 calc R U .
C5 C 0.65096(11) 0.13062(11) 0.62881(15) 0.0416(4) Uani 1 1 d . . .
C1 C 0.68928(12) 0.24670(13) 0.60560(17) 0.0467(4) Uani 1 1 d . . .
H1 H 0.6747 0.2950 0.5873 0.056 Uiso 1 1 calc R U .
C11 C 0.36755(12) 0.30983(13) 0.48089(16) 0.0474(4) Uani 1 1 d . . .
C14 C 0.61759(12) 0.02007(11) 0.39349(17) 0.0450(4) Uani 1 1 d . . .
C4 C 0.73143(14) 0.10602(14) 0.6583(2) 0.0614(6) Uani 1 1 d . . .
H4 H 0.7448 0.0575 0.6761 0.074 Uiso 1 1 calc R U .
C15 C 0.48990(12) 0.26044(12) 0.19054(14) 0.0416(4) Uani 1 1 d . . .
C13 C 0.66265(13) 0.05835(13) 0.33233(19) 0.0519(5) Uani 1 1 d . . .
C10 C 0.28602(14) 0.33508(16) 0.42912(19) 0.0605(6) Uani 1 1 d . . .
H10 H 0.2731 0.3835 0.4345 0.073 Uiso 1 1 calc R U .
C7 C 0.32828(13) 0.19466(15) 0.41334(15) 0.0519(5) Uani 1 1 d . . .
H7 H 0.3425 0.1469 0.4062 0.062 Uiso 1 1 calc R U .
C12 C 0.43638(14) 0.35713(13) 0.5529(2) 0.0584(5) Uani 1 1 d . . .
H12A H 0.4306 0.4057 0.5236 0.070 Uiso 1 1 calc R U .
H12B H 0.4334 0.3605 0.6210 0.070 Uiso 1 1 calc R U .
C2 C 0.77041(14) 0.22603(15) 0.6342(2) 0.0593(6) Uani 1 1 d . . .
H2 H 0.8102 0.2597 0.6357 0.071 Uiso 1 1 calc R U .
C9 C 0.22582(14) 0.28697(18) 0.37052(18) 0.0652(7) Uani 1 1 d . . .
H9 H 0.1710 0.3022 0.3366 0.078 Uiso 1 1 calc R U .
C8 C 0.24636(14) 0.21648(18) 0.36180(18) 0.0632(7) Uani 1 1 d . . .
H8 H 0.2058 0.1835 0.3217 0.076 Uiso 1 1 calc R U .
O2W O 0.5049(3) 0.4637(2) 0.1277(4) 0.1788(19) Uani 1 1 d . . .
O3W O 0.8413(2) -0.0051(3) 0.5845(3) 0.168(2) Uani 1 1 d D . .
O1W O 0.63711(16) 0.43474(15) 0.7176(3) 0.0978(8) Uani 1 1 d D . .
H2W H 0.643(3) 0.469(2) 0.767(3) 0.147 Uiso 1 1 d D U .
H1W H 0.681(2) 0.441(3) 0.698(4) 0.147 Uiso 1 1 d D U .
H1A H 0.463(3) 0.097(2) 0.559(3) 0.117 Uiso 1 1 d . U .
H1B H 0.497(3) 0.093(2) 0.487(4) 0.117 Uiso 1 1 d . U .
H3B H 0.556(3) 0.346(2) 0.628(3) 0.117 Uiso 1 1 d . U .
H3A H 0.537(2) 0.334(2) 0.513(3) 0.117 Uiso 1 1 d . U .
H5W H 0.876(2) 0.009(3) 0.554(4) 0.147 Uiso 1 1 d D U .
H6W H 0.7859(15) -0.005(3) 0.526(3) 0.147 Uiso 1 1 d D U .

loop_
_atom_site_aniso_label
_atom_site_aniso_U_11
_atom_site_aniso_U_22
_atom_site_aniso_U_33
_atom_site_aniso_U_23
_atom_site_aniso_U_13
_atom_site_aniso_U_12
Cu 0.02706(11) 0.04193(13) 0.04199(13) 0.00058(8) 0.01115(9) -0.00243(8)
Fe 0.0404(2) 0.0446(2) 0.03726(18) 0.000 0.01885(15) 0.000
Cl 0.0342(3) 0.0705(4) 0.0310(3) 0.000 0.0134(2) 0.000
O5 0.0570(8) 0.0527(8) 0.0323(6) -0.0005(5) 0.0181(6) 0.0026(7)
O3 0.0395(7) 0.0489(7) 0.0505(7) 0.0091(6) 0.0224(6) 0.0005(6)
O4 0.0462(8) 0.0610(9) 0.0624(9) 0.0087(7) 0.0316(7) -0.0018(7)
N2 0.0300(7) 0.0460(8) 0.0357(7) -0.0010(6) 0.0139(5) -0.0034(6)
O6 0.0928(13) 0.0564(10) 0.0611(10) 0.0150(8) 0.0373(10) 0.0058(9)
N1 0.0366(8) 0.0447(8) 0.0435(8) -0.0058(6) 0.0199(6) -0.0078(6)
O2 0.0460(10) 0.1173(19) 0.1275(19) 0.0393(16) 0.0465(12) 0.0146(11)
O1 0.0565(10) 0.0632(10) 0.0874(12) 0.0277(9) 0.0306(9) 0.0142(8)
N3 0.0377(8) 0.0459(9) 0.0536(10) 0.0020(7) 0.0139(7) -0.0005(6)
N4 0.0305(7) 0.0566(9) 0.0336(7) 0.0021(6) 0.0107(6) -0.0014(6)
C3 0.0344(10) 0.0807(18) 0.0938(19) -0.0061(15) 0.0279(12) 0.0049(11)
C6 0.0436(10) 0.0408(9) 0.0573(11) 0.0021(8) 0.0239(9) -0.0002(7)
C5 0.0352(8) 0.0489(10) 0.0423(9) -0.0044(7) 0.0174(7) 0.0004(7)
C1 0.0355(9) 0.0547(11) 0.0513(10) 0.0042(9) 0.0193(8) -0.0055(8)
C11 0.0349(9) 0.0629(12) 0.0428(9) 0.0076(9) 0.0142(7) 0.0056(8)
C14 0.0415(9) 0.0411(9) 0.0544(10) 0.0000(8) 0.0217(8) -0.0025(7)
C4 0.0417(11) 0.0577(13) 0.0839(17) 0.0005(12) 0.0248(11) 0.0100(9)
C15 0.0370(9) 0.0512(10) 0.0388(8) 0.0040(7) 0.0176(7) 0.0010(7)
C13 0.0405(10) 0.0545(12) 0.0650(13) 0.0017(10) 0.0260(9) -0.0031(8)
C10 0.0433(11) 0.0825(17) 0.0518(11) 0.0174(11) 0.0155(9) 0.0189(11)
C7 0.0374(10) 0.0752(14) 0.0382(9) -0.0028(9) 0.0102(7) -0.0095(9)
C12 0.0440(11) 0.0505(12) 0.0736(15) -0.0028(11) 0.0168(10) 0.0069(9)
C2 0.0367(10) 0.0749(16) 0.0705(15) -0.0027(12) 0.0259(10) -0.0105(10)
C9 0.0320(10) 0.115(2) 0.0422(11) 0.0211(12) 0.0089(8) 0.0093(11)
C8 0.0364(10) 0.107(2) 0.0379(10) 0.0019(11) 0.0062(8) -0.0130(11)
O2W 0.163(4) 0.081(2) 0.271(5) 0.000(3) 0.066(4) -0.005(2)
O3W 0.102(2) 0.200(4) 0.154(3) -0.062(3) 0.003(2) 0.069(3)
O1W 0.0742(15) 0.0907(17) 0.133(2) -0.0167(15) 0.0468(15) -0.0231(13)

loop_
_atom_type_symbol
_atom_type_description
_atom_type_scat_dispersion_real
_atom_type_scat_dispersion_imag
_atom_type_scat_source
C C 0.0033 0.0016 'International Tables Vol C Tables 4.2.6.8 and 6.1.1.4'
H H 0.0000 0.0000 'International Tables Vol C Tables 4.2.6.8 and 6.1.1.4'
N N 0.0061 0.0033 'International Tables Vol C Tables 4.2.6.8 and 6.1.1.4'
O O 0.0106 0.0060 'International Tables Vol C Tables 4.2.6.8 and 6.1.1.4'
Cl Cl 0.1484 0.1585 'International Tables Vol C Tables 4.2.6.8 and 6.1.1.4'
Fe Fe 0.3463 0.8444 'International Tables Vol C Tables 4.2.6.8 and 6.1.1.4'
Cu Cu 0.3201 1.2651 'International Tables Vol C Tables 4.2.6.8 and 6.1.1.4'

loop_
_geom_angle_atom_site_label_1
_geom_angle_atom_site_label_2
_geom_angle_atom_site_label_3
_geom_angle
_geom_angle_site_symmetry_1
_geom_angle_site_symmetry_3
N3 Cu N1 177.67(7) . .
N3 Cu N4 82.61(7) . .
N1 Cu N4 98.50(7) . .
N3 Cu N2 96.31(7) . .
N1 Cu N2 82.05(7) . .
N4 Cu N2 163.76(6) . .
N3 Cu Cl 91.50(6) . .
N1 Cu Cl 90.41(5) . .
N4 Cu Cl 96.75(4) . .
N2 Cu Cl 99.47(4) . .
O3 Fe O3 98.54(9) . 2_655
O3 Fe O4 80.31(6) . .
O3 Fe O4 91.47(6) 2_655 .
O3 Fe O4 91.47(6) . 2_655
O3 Fe O4 80.31(6) 2_655 2_655
O4 Fe O4 167.45(10) . 2_655
O3 Fe O5 166.34(6) . .
O3 Fe O5 91.41(6) 2_655 .
O4 Fe O5 90.15(6) . .
O4 Fe O5 99.45(7) 2_655 .
O3 Fe O5 91.41(6) . 2_655
O3 Fe O5 166.34(6) 2_655 2_655
O4 Fe O5 99.45(7) . 2_655
O4 Fe O5 90.15(6) 2_655 2_655
O5 Fe O5 80.46(8) . 2_655
Cu Cl Cu 174.65(3) . 2_656
C15 O5 Fe 115.06(11) . .
C14 O3 Fe 115.77(12) . .
C13 O4 Fe 115.69(13) . .
C5 N2 C1 118.96(17) . .
C5 N2 Cu 113.09(12) . .
C1 N2 Cu 127.90(15) . .
C6 N1 Cu 107.40(12) . .
C6 N1 H1A 112(3) . .
Cu N1 H1A 108(3) . .
C6 N1 H1B 106(3) . .
Cu N1 H1B 116(3) . .
H1A N1 H1B 108(4) . .
C12 N3 Cu 109.05(14) . .
C12 N3 H3B 106(3) . .
Cu N3 H3B 117(3) . .
C12 N3 H3A 120(2) . .
Cu N3 H3A 98(3) . .
H3B N3 H3A 107(3) . .
C11 N4 C7 119.12(18) . .
C11 N4 Cu 113.46(13) . .
C7 N4 Cu 127.42(16) . .
C2 C3 C4 119.5(2) . .
C2 C3 H3 120.2 . .
C4 C3 H3 120.2 . .
N1 C6 C5 108.73(16) . .
N1 C6 H6A 109.9 . .
C5 C6 H6A 109.9 . .
N1 C6 H6B 109.9 . .
C5 C6 H6B 109.9 . .
H6A C6 H6B 108.3 . .
N2 C5 C4 121.82(19) . .
N2 C5 C6 115.72(16) . .
C4 C5 C6 122.4(2) . .
N2 C1 C2 122.3(2) . .
N2 C1 H1 118.9 . .
C2 C1 H1 118.9 . .
N4 C11 C10 121.8(2) . .
N4 C11 C12 115.83(17) . .
C10 C11 C12 122.3(2) . .
O1 C14 O3 125.3(2) . .
O1 C14 C13 120.80(19) . .
O3 C14 C13 113.87(18) . .
C5 C4 C3 118.6(2) . .
C5 C4 H4 120.7 . .
C3 C4 H4 120.7 . .
O6 C15 O5 125.62(19) . .
O6 C15 C15 119.67(13) . 2_655
O5 C15 C15 114.71(10) . 2_655
O2 C13 O4 126.5(2) . .
O2 C13 C14 119.5(2) . .
O4 C13 C14 114.05(18) . .
C9 C10 C11 118.5(3) . .
C9 C10 H10 120.8 . .
C11 C10 H10 120.8 . .
N4 C7 C8 121.4(3) . .
N4 C7 H7 119.3 . .
C8 C7 H7 119.3 . .
N3 C12 C11 109.89(19) . .
N3 C12 H12A 109.7 . .
C11 C12 H12A 109.7 . .
N3 C12 H12B 109.7 . .
C11 C12 H12B 109.7 . .
H12A C12 H12B 108.2 . .
C3 C2 C1 118.8(2) . .
C3 C2 H2 120.6 . .
C1 C2 H2 120.6 . .
C8 C9 C10 119.9(2) . .
C8 C9 H9 120.1 . .
C10 C9 H9 120.1 . .
C9 C8 C7 119.2(2) . .
C9 C8 H8 120.4 . .
C7 C8 H8 120.4 . .
H5W O3W H6W 104(3) . .
H2W O1W H1W 106(3) . .

loop_
_geom_bond_atom_site_label_1
_geom_bond_atom_site_label_2
_geom_bond_distance
_geom_bond_site_symmetry_2
Cu N3 1.9824(19) .
Cu N1 1.9983(18) .
Cu N4 2.0053(16) .
Cu N2 2.0143(15) .
Cu Cl 2.7267(3) .
Fe O3 2.0011(14) .
Fe O3 2.0011(14) 2_655
Fe O4 2.0137(15) .
Fe O4 2.0138(15) 2_655
Fe O5 2.0152(15) .
Fe O5 2.0153(15) 2_655
Cl Cu 2.7267(3) 2_656
O5 C15 1.271(3) .
O3 C14 1.283(2) .
O4 C13 1.274(3) .
N2 C5 1.331(3) .
N2 C1 1.340(2) .
O6 C15 1.217(3) .
N1 C6 1.477(3) .
N1 H1A 0.82(4) .
N1 H1B 0.86(5) .
O2 C13 1.216(3) .
O1 C14 1.216(3) .
N3 C12 1.466(3) .
N3 H3B 0.93(4) .
N3 H3A 0.94(5) .
N4 C11 1.330(3) .
N4 C7 1.344(3) .
C3 C2 1.366(4) .
C3 C4 1.383(4) .
C3 H3 0.9300 .
C6 C5 1.498(3) .
C6 H6A 0.9700 .
C6 H6B 0.9700 .
C5 C4 1.382(3) .
C1 C2 1.373(3) .
C1 H1 0.9300 .
C11 C10 1.398(3) .
C11 C12 1.497(3) .
C14 C13 1.548(3) .
C4 H4 0.9300 .
C15 C15 1.540(4) 2_655
C10 C9 1.366(4) .
C10 H10 0.9300 .
C7 C8 1.384(3) .
C7 H7 0.9300 .
C12 H12A 0.9700 .
C12 H12B 0.9700 .
C2 H2 0.9300 .
C9 C8 1.364(4) .
C9 H9 0.9300 .
C8 H8 0.9300 .
O3W H5W 0.917(19) .
O3W H6W 0.983(19) .
O1W H2W 0.908(19) .
O1W H1W 0.927(19) .

loop_
_geom_hbond_atom_site_label_D
_geom_hbond_atom_site_label_H
_geom_hbond_atom_site_label_A
_geom_hbond_distance_DH
_geom_hbond_distance_HA
_geom_hbond_distance_DA
_geom_hbond_angle_DHA
_geom_hbond_site_symmetry_A
O1W H2W O3W 0.908(19) 2.02(3) 2.839(6) 149(5) 4_656
O1W H1W O2 0.927(19) 1.907(19) 2.832(3) 175(5) 7_656
N1 H1A O1 0.82(4) 2.33(4) 3.101(2) 157(4) 5_656
N1 H1B O3 0.86(5) 2.30(5) 3.099(2) 155(4) .
N3 H3A O6 0.94(5) 2.09(4) 2.927(3) 147(3) 2_655
N3 H3B O1W 0.93(4) 2.18(4) 3.040(3) 152(4) .
O3W H5W O2W 0.917(19) 2.14(4) 2.802(7) 129(4) 8_556
O3W H6W O1 0.983(19) 2.20(3) 3.102(4) 153(4) .
O3W H6W O2 0.983(19) 2.36(4) 3.109(5) 132(4) .

loop_
_geom_torsion_atom_site_label_1
_geom_torsion_atom_site_label_2
_geom_torsion_atom_site_label_3
_geom_torsion_atom_site_label_4
_geom_torsion
_geom_torsion_site_symmetry_4
Cu N1 C6 C5 -38.24(18) .
C1 N2 C5 C4 0.2(3) .
Cu N2 C5 C4 177.78(18) .
C1 N2 C5 C6 179.10(18) .
Cu N2 C5 C6 -3.3(2) .
N1 C6 C5 N2 28.0(2) .
N1 C6 C5 C4 -153.1(2) .
C5 N2 C1 C2 -0.3(3) .
Cu N2 C1 C2 -177.49(17) .
C7 N4 C11 C10 1.0(3) .
Cu N4 C11 C10 -178.66(17) .
C7 N4 C11 C12 177.5(2) .
Cu N4 C11 C12 -2.1(2) .
Fe O3 C14 O1 -173.39(19) .
Fe O3 C14 C13 6.1(2) .
N2 C5 C4 C3 -0.1(4) .
C6 C5 C4 C3 -179.0(2) .
C2 C3 C4 C5 0.1(4) .
Fe O5 C15 O6 179.46(18) .
Fe O5 C15 C15 -0.9(3) 2_655
Fe O4 C13 O2 -177.7(3) .
Fe O4 C13 C14 2.7(3) .
O1 C14 C13 O2 -6.0(4) .
O3 C14 C13 O2 174.5(3) .
O1 C14 C13 O4 173.7(2) .
O3 C14 C13 O4 -5.8(3) .
N4 C11 C10 C9 0.7(3) .
C12 C11 C10 C9 -175.6(2) .
C11 N4 C7 C8 -2.0(3) .
Cu N4 C7 C8 177.53(16) .
Cu N3 C12 C11 -32.4(2) .
N4 C11 C12 N3 23.1(3) .
C10 C11 C12 N3 -160.4(2) .
C4 C3 C2 C1 -0.2(4) .
N2 C1 C2 C3 0.3(4) .
C11 C10 C9 C8 -1.4(4) .
C10 C9 C8 C7 0.4(4) .
N4 C7 C8 C9 1.4(3) .
